data_4068230
loop_
_publ_author_name
'Sivaram, Haresh'
'Jothibasu, Ramasamy'
'Huynh, Han Vinh'

_publ_section_title
;
 Gold Complexes of an Alicyclic Indazole-Derived N-Heterocyclic Carbene:
 Syntheses, Characterizations, and Ligand Disproportionation
;
_journal_issue 3
_journal_name_full Organometallics
_journal_page_first 1195
_journal_paper_doi 10.1021/om201268m
_journal_volume 31
_journal_year 2012
_chemical_formula_sum 'C11 H12 Au Br N2'
_chemical_formula_weight 449.10
_chemical_name_systematic
; 
 ? 
;
_space_group_IT_number 29
_symmetry_cell_setting orthorhombic
_symmetry_space_group_name_Hall 'P 2c -2ac'
_symmetry_space_group_name_H-M 'P c a 21'
_atom_sites_solution_hydrogens geom
_atom_sites_solution_primary direct
_atom_sites_solution_secondary difmap
_audit_creation_method SHELXL-97
_cell_angle_alpha 90.00
_cell_angle_beta 90.00
_cell_angle_gamma 90.00
_cell_formula_units_Z 4
_cell_length_a 17.9194(13)
_cell_length_b 8.1817(6)
_cell_length_c 7.9629(6)
_cell_measurement_reflns_used 3610
_cell_measurement_temperature 223(2)
_cell_measurement_theta_max 27.02
_cell_measurement_theta_min 2.27
_cell_volume 1167.45(15)
_computing_cell_refinement 'Bruker SMART'
_computing_data_collection 'Bruker SMART'
_computing_data_reduction 'Bruker SAINT'
_computing_molecular_graphics 'Bruker SHELXTL'
_computing_publication_material 'Bruker SHELXTL'
_computing_structure_refinement 'SHELXL-97 (Sheldrick, 1997)'
_computing_structure_solution 'SHELXS-97 (Sheldrick, 1990)'
_diffrn_ambient_temperature 223(2)
_diffrn_measured_fraction_theta_full 0.999
_diffrn_measured_fraction_theta_max 0.999
_diffrn_measurement_device_type 'CCD area detector'
_diffrn_measurement_method 'phi and omega scans'
_diffrn_radiation_monochromator graphite
_diffrn_radiation_source 'fine-focus sealed tube'
_diffrn_radiation_type MoK\a
_diffrn_radiation_wavelength 0.71073
_diffrn_reflns_av_R_equivalents 0.0301
_diffrn_reflns_av_sigmaI/netI 0.0409
_diffrn_reflns_limit_h_max 23
_diffrn_reflns_limit_h_min -22
_diffrn_reflns_limit_k_max 10
_diffrn_reflns_limit_k_min -9
_diffrn_reflns_limit_l_max 10
_diffrn_reflns_limit_l_min -10
_diffrn_reflns_number 7831
_diffrn_reflns_theta_full 27.49
_diffrn_reflns_theta_max 27.49
_diffrn_reflns_theta_min 2.27
_exptl_absorpt_coefficient_mu 15.991
_exptl_absorpt_correction_T_max 0.2977
_exptl_absorpt_correction_T_min 0.0348
_exptl_absorpt_correction_type multi-scan
_exptl_absorpt_process_details 'Sadabs, (Sheldrick 2001)'
_exptl_crystal_colour COLOURLESS
_exptl_crystal_density_diffrn 2.555
_exptl_crystal_density_meas ?
_exptl_crystal_density_method 'not measured'
_exptl_crystal_description BLOCK
_exptl_crystal_F_000 824
_exptl_crystal_size_max 0.64
_exptl_crystal_size_mid 0.12
_exptl_crystal_size_min 0.10
_refine_diff_density_max 1.572
_refine_diff_density_min -2.685
_refine_diff_density_rms 0.160
_refine_ls_abs_structure_details 'Flack H D (1983), Acta Cryst. A39, 876-881'
_refine_ls_abs_structure_Flack 0.26(3)
_refine_ls_extinction_method none
_refine_ls_goodness_of_fit_ref 1.105
_refine_ls_hydrogen_treatment constr
_refine_ls_matrix_type full
_refine_ls_number_parameters 174
_refine_ls_number_reflns 2675
_refine_ls_number_restraints 85
_refine_ls_restrained_S_all 1.089
_refine_ls_R_factor_all 0.0466
_refine_ls_R_factor_gt 0.0411
_refine_ls_shift/su_max 0.002
_refine_ls_shift/su_mean 0.000
_refine_ls_structure_factor_coef Fsqd
_refine_ls_weighting_details 'calc w=1/[\s^2^(Fo^2^)+(0.0000P)^2^+10.1714P] where P=(Fo^2^+2Fc^2^)/3'
_refine_ls_weighting_scheme calc
_refine_ls_wR_factor_gt 0.0874
_refine_ls_wR_factor_ref 0.0901
_reflns_number_gt 2417
_reflns_number_total 2675
_reflns_threshold_expression >2sigma(I)
_cod_data_source_file om201268m_si_001.cif
_cod_data_source_block '[AuBr(Indy)](2)'
_cod_depositor_comments
;
The following automatic conversions were performed:

'_symmetry_cell_setting' value 'Orthorhombic' changed to
'orthorhombic' according to
/home/saulius/struct/CIF-dictionaries/cif_core.dic dictionary named
'cif_core.dic' version 2.4.1 from
2010-06-29.

'_exptl_absorpt_correction_type' value 'Multi-scan'
changed to 'multi-scan' according to
/home/saulius/struct/CIF-dictionaries/cif_core.dic dictionary named
'cif_core.dic' version 2.4.1 from 2010-06-29.

Automatic conversion script
Id: cif_fix_values 1715 2011-07-08 13:25:40Z adriana 

The following automatic conversions were performed:

'_exptl_crystal_density_meas' value 'Not Measured' was changed to '?'
- the value is perceived as not measured.

Automatic conversion script
Id: cif_fix_values 3008 2015-01-20 13:52:24Z robertas 
;
_cod_original_sg_symbol_H-M Pca2(1)
_cod_database_code 4068230

loop_
_symmetry_equiv_pos_as_xyz
'x, y, z'
'-x, -y, z+1/2'
'x+1/2, -y, z'
'-x+1/2, y, z+1/2'

loop_
_atom_site_label
_atom_site_type_symbol
_atom_site_fract_x
_atom_site_fract_y
_atom_site_fract_z
_atom_site_U_iso_or_equiv
_atom_site_adp_type
_atom_site_occupancy
_atom_site_symmetry_multiplicity
_atom_site_calc_flag
_atom_site_refinement_flags
_atom_site_disorder_assembly
_atom_site_disorder_group
Au1 Au 0.84673(3) 0.28723(4) 0.03324(12) 0.05416(14) Uani 1 1 d . . .
Br1 Br 0.95117(10) 0.11386(16) -0.0251(2) 0.0918(6) Uani 1 1 d . . .
N1 N 0.6908(6) 0.3982(11) 0.0737(10) 0.051(2) Uani 1 1 d D . .
N2 N 0.6445(6) 0.5217(12) 0.1298(13) 0.058(3) Uani 1 1 d D A .
C1 C 0.7630(7) 0.4343(12) 0.0915(13) 0.047(3) Uani 1 1 d . A .
C2 C 0.7644(6) 0.5926(12) 0.1617(13) 0.045(2) Uani 1 1 d . . .
C3 C 0.8220(8) 0.6944(14) 0.2087(16) 0.054(3) Uani 1 1 d . A .
H3 H 0.8719 0.6615 0.1956 0.065 Uiso 1 1 calc R . .
C4 C 0.8051(8) 0.845(2) 0.2754(18) 0.061(4) Uani 1 1 d . . .
H4 H 0.8437 0.9156 0.3093 0.073 Uiso 1 1 calc R A .
C5 C 0.7311(9) 0.8935(16) 0.293(2) 0.071(4) Uani 1 1 d . A .
H5 H 0.7217 0.9987 0.3352 0.085 Uiso 1 1 calc R . .
C6 C 0.6724(10) 0.8004(18) 0.2529(19) 0.063(4) Uani 1 1 d . . .
H6 H 0.6228 0.8345 0.2694 0.076 Uiso 1 1 calc R A .
C7 C 0.6912(6) 0.6440(14) 0.1830(14) 0.046(2) Uani 1 1 d . A .
C8B C 0.5630(8) 0.490(4) 0.132(4) 0.063(8) Uani 0.44(2) 1 d PDU A 2
H8B1 H 0.5356 0.5913 0.1108 0.076 Uiso 0.44(2) 1 calc PR A 2
H8B2 H 0.5481 0.4482 0.2428 0.076 Uiso 0.44(2) 1 calc PR A 2
C9B C 0.545(2) 0.362(3) -0.005(4) 0.073(8) Uani 0.44(2) 1 d PDU A 2
H9B1 H 0.4910 0.3378 -0.0044 0.087 Uiso 0.44(2) 1 calc PR A 2
H9B2 H 0.5579 0.4049 -0.1158 0.087 Uiso 0.44(2) 1 calc PR A 2
C10B C 0.5897(12) 0.206(3) 0.033(6) 0.056(7) Uani 0.44(2) 1 d PD A 2
H10C H 0.5714 0.1150 -0.0363 0.067 Uiso 0.44(2) 1 calc PR A 2
H10D H 0.5839 0.1753 0.1513 0.067 Uiso 0.44(2) 1 calc PR A 2
C11B C 0.6728(13) 0.239(2) -0.006(4) 0.043(7) Uani 0.44(2) 1 d PDU A 2
H11C H 0.7043 0.1518 0.0398 0.052 Uiso 0.44(2) 1 calc PR A 2
H11D H 0.6809 0.2444 -0.1280 0.052 Uiso 0.44(2) 1 calc PR A 2
C8A C 0.5653(7) 0.557(2) 0.087(3) 0.054(6) Uani 0.56(2) 1 d PDU A 1
H8A1 H 0.5628 0.6279 -0.0119 0.064 Uiso 0.56(2) 1 calc PR A 1
H8A2 H 0.5411 0.6142 0.1811 0.064 Uiso 0.56(2) 1 calc PR A 1
C9A C 0.5250(11) 0.394(2) 0.052(3) 0.057(5) Uani 0.56(2) 1 d PDU A 1
H9A1 H 0.5179 0.3341 0.1578 0.068 Uiso 0.56(2) 1 calc PR A 1
H9A2 H 0.4757 0.4154 0.0037 0.068 Uiso 0.56(2) 1 calc PR A 1
C10A C 0.5714(10) 0.289(3) -0.070(3) 0.063(6) Uani 0.56(2) 1 d PDU A 1
H10A H 0.5801 0.3488 -0.1753 0.076 Uiso 0.56(2) 1 calc PR A 1
H10B H 0.5453 0.1870 -0.0964 0.076 Uiso 0.56(2) 1 calc PR A 1
C11A C 0.6460(10) 0.254(2) 0.020(4) 0.047(6) Uani 0.56(2) 1 d PDU A 1
H11A H 0.6353 0.1879 0.1198 0.057 Uiso 0.56(2) 1 calc PR A 1
H11B H 0.6770 0.1873 -0.0548 0.057 Uiso 0.56(2) 1 calc PR A 1

loop_
_atom_site_aniso_label
_atom_site_aniso_U_11
_atom_site_aniso_U_22
_atom_site_aniso_U_33
_atom_site_aniso_U_23
_atom_site_aniso_U_13
_atom_site_aniso_U_12
Au1 0.0790(3) 0.03237(17) 0.0511(2) -0.0083(2) 0.0220(3) -0.00192(18)
Br1 0.1056(11) 0.0444(6) 0.1253(15) -0.0177(7) 0.0490(11) 0.0117(7)
N1 0.067(6) 0.049(5) 0.036(5) -0.005(4) 0.013(4) -0.015(4)
N2 0.075(7) 0.045(5) 0.054(6) 0.012(4) -0.011(5) 0.000(5)
C1 0.069(8) 0.036(5) 0.036(5) -0.005(4) 0.013(5) -0.003(5)
C2 0.064(7) 0.029(5) 0.040(5) 0.002(4) 0.013(5) -0.005(5)
C3 0.070(8) 0.039(6) 0.053(6) -0.007(5) 0.006(6) -0.001(6)
C4 0.069(10) 0.052(8) 0.062(8) -0.024(7) 0.004(7) -0.010(7)
C5 0.100(14) 0.039(6) 0.073(9) -0.007(8) 0.006(9) 0.015(7)
C6 0.073(10) 0.053(9) 0.065(9) 0.002(6) 0.004(7) 0.025(7)
C7 0.048(6) 0.042(6) 0.047(6) 0.004(5) -0.002(5) 0.009(5)
C8B 0.050(14) 0.070(17) 0.070(16) 0.004(12) 0.015(12) -0.004(13)
C9B 0.070(11) 0.076(11) 0.073(11) -0.002(8) 0.005(8) 0.001(8)
C10B 0.059(15) 0.053(13) 0.056(14) -0.015(17) 0.004(19) -0.004(12)
C11B 0.037(14) 0.050(13) 0.043(16) 0.003(10) 0.023(12) -0.006(10)
C8A 0.041(10) 0.064(12) 0.056(13) 0.006(9) 0.021(8) -0.010(9)
C9A 0.045(7) 0.064(8) 0.061(9) -0.002(7) 0.002(7) -0.010(6)
C10A 0.040(10) 0.064(12) 0.086(14) 0.000(10) 0.011(9) 0.001(9)
C11A 0.037(10) 0.044(9) 0.061(18) -0.002(13) 0.015(12) -0.016(7)

loop_
_atom_type_symbol
_atom_type_description
_atom_type_scat_dispersion_real
_atom_type_scat_dispersion_imag
_atom_type_scat_source
C C 0.0033 0.0016 'International Tables Vol C Tables 4.2.6.8 and 6.1.1.4'
H H 0.0000 0.0000 'International Tables Vol C Tables 4.2.6.8 and 6.1.1.4'
N N 0.0061 0.0033 'International Tables Vol C Tables 4.2.6.8 and 6.1.1.4'
Br Br -0.2901 2.4595 'International Tables Vol C Tables 4.2.6.8 and 6.1.1.4'
Au Au -2.0133 8.8022 'International Tables Vol C Tables 4.2.6.8 and 6.1.1.4'

loop_
_geom_angle_atom_site_label_1
_geom_angle_atom_site_label_2
_geom_angle_atom_site_label_3
_geom_angle
C1 Au1 Br1 177.2(3)
C1 N1 N2 112.6(8)
C1 N1 C11B 116.7(12)
N2 N1 C11B 130.6(12)
C1 N1 C11A 136.7(12)
N2 N1 C11A 110.5(12)
C11B N1 C11A 20.9(10)
C7 N2 N1 105.5(9)
C7 N2 C8B 136.4(16)
N1 N2 C8B 117.8(15)
C7 N2 C8A 120.6(11)
N1 N2 C8A 130.0(12)
C8B N2 C8A 25.7(14)
N1 C1 C2 105.3(10)
N1 C1 Au1 125.1(8)
C2 C1 Au1 129.6(9)
C3 C2 C7 119.5(10)
C3 C2 C1 132.5(11)
C7 C2 C1 108.0(10)
C4 C3 C2 118.8(12)
C3 C4 C5 120.2(14)
C6 C5 C4 124.4(13)
C5 C6 C7 114.5(14)
N2 C7 C2 108.5(10)
N2 C7 C6 128.8(12)
C2 C7 C6 122.6(11)
N2 C8B C9B 109(2)
C10B C9B C8B 108(2)
C9B C10B C11B 109(2)
N1 C11B C10B 106.0(15)
N2 C8A C9A 108.5(14)
C10A C9A C8A 110.0(19)
C9A C10A C11A 106.0(18)
N1 C11A C10A 116.8(16)

loop_
_geom_bond_atom_site_label_1
_geom_bond_atom_site_label_2
_geom_bond_distance
Au1 C1 1.979(11)
Au1 Br1 2.3937(15)
N1 C1 1.335(15)
N1 N2 1.381(14)
N1 C11B 1.487(13)
N1 C11A 1.489(13)
N2 C7 1.371(15)
N2 C8B 1.485(13)
N2 C8A 1.488(13)
C1 C2 1.411(13)
C2 C3 1.379(16)
C2 C7 1.387(15)
C3 C4 1.376(18)
C4 C5 1.39(2)
C5 C6 1.34(2)
C6 C7 1.436(18)
C8B C9B 1.547(10)
C9B C10B 1.545(10)
C10B C11B 1.546(10)
C8A C9A 1.547(10)
C9A C10A 1.542(10)
C10A C11A 1.547(10)
